data_4315321
loop_
_publ_author_name
'Joanne Ledger'
'Ramamoorthy Boomishankar'
'Alexander Steiner'

_publ_section_title
;
 Aqueous Chemistry of Chlorocyclophosphazenes: Phosphates {PO2},
 Phosphamides {P(O)NHR}, and the first Phosphites {PHO} and Pyrophosphates
 {(PO)2O} of These Heterocycles
;
_journal_name_full 'Inorganic Chemistry'
_journal_page_first 3896
_journal_page_last 3904
_journal_paper_doi 10.1021/ic100076t
_journal_volume 49
_journal_year 2010
_chemical_formula_sum 'C39.5 H72.5 Cl6.5 N11 O2 P3'
_chemical_formula_weight 1056.92
_chemical_name_systematic
; 
 ? 
;
_space_group_IT_number 2
_symmetry_cell_setting triclinic
_symmetry_space_group_name_Hall '-P 1'
_symmetry_space_group_name_H-M 'P -1'
_atom_sites_solution_hydrogens geom
_atom_sites_solution_primary direct
_atom_sites_solution_secondary difmap
_audit_creation_method SHELXL-97
_cell_angle_alpha 90.924(6)
_cell_angle_beta 101.061(5)
_cell_angle_gamma 101.335(6)
_cell_formula_units_Z 2
_cell_length_a 10.652(3)
_cell_length_b 12.295(4)
_cell_length_c 20.704(7)
_cell_measurement_temperature 100(2)
_cell_volume 2605.2(14)
_computing_structure_refinement 'SHELXL-97 (Sheldrick, 1997)'
_computing_structure_solution 'SHELXS-97 (Sheldrick, 1990)'
_diffrn_ambient_temperature 100(2)
_diffrn_measured_fraction_theta_full 0.977
_diffrn_measured_fraction_theta_max 0.977
_diffrn_measurement_device_type 'Bruker Smart Apex'
_diffrn_measurement_method \w
_diffrn_radiation_monochromator graphite
_diffrn_radiation_source 'fine-focus sealed tube'
_diffrn_radiation_type MoK\a
_diffrn_radiation_wavelength 0.71073
_diffrn_reflns_av_R_equivalents 0.0407
_diffrn_reflns_av_sigmaI/netI 0.0939
_diffrn_reflns_limit_h_max 11
_diffrn_reflns_limit_h_min -11
_diffrn_reflns_limit_k_max 8
_diffrn_reflns_limit_k_min -13
_diffrn_reflns_limit_l_max 22
_diffrn_reflns_limit_l_min -22
_diffrn_reflns_number 9664
_diffrn_reflns_theta_full 22.49
_diffrn_reflns_theta_max 22.49
_diffrn_reflns_theta_min 3.48
_exptl_absorpt_coefficient_mu 0.493
_exptl_absorpt_correction_T_max 1.000
_exptl_absorpt_correction_T_min 0.602
_exptl_absorpt_correction_type multi-scan
_exptl_crystal_colour colourless
_exptl_crystal_density_diffrn 1.347
_exptl_crystal_density_method 'not measured'
_exptl_crystal_description plate
_exptl_crystal_F_000 1116
_exptl_crystal_size_max 0.3
_exptl_crystal_size_mid 0.1
_exptl_crystal_size_min 0.1
_refine_diff_density_max 1.392
_refine_diff_density_min -0.652
_refine_diff_density_rms 0.105
_refine_ls_extinction_method none
_refine_ls_goodness_of_fit_ref 1.019
_refine_ls_hydrogen_treatment constr
_refine_ls_matrix_type full
_refine_ls_number_parameters 559
_refine_ls_number_reflns 6646
_refine_ls_number_restraints 33
_refine_ls_restrained_S_all 1.030
_refine_ls_R_factor_all 0.1431
_refine_ls_R_factor_gt 0.0939
_refine_ls_shift/su_max 0.000
_refine_ls_shift/su_mean 0.000
_refine_ls_structure_factor_coef Fsqd
_refine_ls_weighting_details 'calc w=1/[\s^2^(Fo^2^)+(0.1312P)^2^+12.4724P] where P=(Fo^2^+2Fc^2^)/3'
_refine_ls_weighting_scheme calc
_refine_ls_wR_factor_gt 0.2325
_refine_ls_wR_factor_ref 0.2597
_reflns_number_gt 4230
_reflns_number_total 6646
_reflns_threshold_expression >2sigma(I)
_cod_data_source_file ic100076t_si_002_4.cif
_cod_data_source_block jrl42a
_cod_original_cell_volume 2605.0(15)
_cod_original_formula_sum 'C39.50 H72.50 Cl6.50 N11 O2 P3'
_cod_database_code 4315321

loop_
_symmetry_equiv_pos_as_xyz
'x, y, z'
'-x, -y, -z'

loop_
_atom_site_label
_atom_site_type_symbol
_atom_site_fract_x
_atom_site_fract_y
_atom_site_fract_z
_atom_site_U_iso_or_equiv
_atom_site_adp_type
_atom_site_occupancy
_atom_site_symmetry_multiplicity
_atom_site_calc_flag
_atom_site_refinement_flags
_atom_site_disorder_assembly
_atom_site_disorder_group
P1 P 0.6803(2) 0.81971(16) 0.32610(10) 0.0207(5) Uani 1 1 d . . .
P2 P 0.5277(2) 0.95036(17) 0.25562(11) 0.0232(6) Uani 1 1 d . . .
P3 P 0.7229(2) 0.87139(16) 0.20282(10) 0.0191(5) Uani 1 1 d . . .
N1 N 0.7521(6) 0.8026(5) 0.2697(3) 0.0219(15) Uani 1 1 d . . .
N2 N 0.5765(6) 0.8936(5) 0.3242(3) 0.0272(17) Uani 1 1 d . . .
N3 N 0.6140(6) 0.9437(5) 0.2020(3) 0.0222(16) Uani 1 1 d . . .
N4 N 0.6106(6) 0.6892(5) 0.3494(3) 0.0233(16) Uani 1 1 d . . .
N5 N 0.7983(6) 0.8541(5) 0.3978(3) 0.0218(16) Uani 1 1 d . . .
N6 N 0.6704(6) 0.7897(5) 0.1358(3) 0.0243(16) Uani 1 1 d . . .
H6 H 0.5974 0.7981 0.1100 0.029 Uiso 1 1 calc R . .
N7 N 0.8647(6) 0.9440(5) 0.1956(3) 0.0205(15) Uani 1 1 d . . .
H7 H 0.9355 0.9311 0.2215 0.025 Uiso 1 1 calc R . .
N8 N 0.3771(6) 0.8987(5) 0.2210(3) 0.0278(17) Uani 1 1 d . . .
H8 H 0.3171 0.9280 0.2346 0.033 Uiso 1 1 calc R . .
N9 N 0.5291(6) 1.0780(5) 0.2813(3) 0.0294(17) Uani 1 1 d . . .
H9 H 0.5721 1.1024 0.3212 0.035 Uiso 1 1 calc R . .
N10 N 0.4778(9) 0.3964(6) 0.4323(4) 0.048(2) Uani 1 1 d . . .
N11 N 1.0566(7) 0.8628(6) 0.5752(3) 0.0325(18) Uani 1 1 d . . .
C41 C 0.6836(8) 0.6092(7) 0.3600(4) 0.029(2) Uani 1 1 d . . .
H41 H 0.7667 0.6219 0.3479 0.034 Uiso 1 1 calc R . .
C42 C 0.6430(9) 0.5135(7) 0.3869(4) 0.038(2) Uani 1 1 d . . .
H42 H 0.6986 0.4614 0.3947 0.045 Uiso 1 1 calc R . .
C43 C 0.5185(10) 0.4890(7) 0.4038(4) 0.038(2) Uani 1 1 d . . .
C44 C 0.4400(9) 0.5705(7) 0.3891(4) 0.035(2) Uani 1 1 d . . .
H44 H 0.3529 0.5568 0.3962 0.042 Uiso 1 1 calc R . .
C45 C 0.4910(8) 0.6679(7) 0.3647(4) 0.029(2) Uani 1 1 d . . .
H45 H 0.4399 0.7235 0.3582 0.034 Uiso 1 1 calc R . .
C46 C 0.3442(12) 0.3629(9) 0.4423(5) 0.064(3) Uani 1 1 d . . .
H46A H 0.2965 0.4223 0.4297 0.097 Uiso 1 1 calc R . .
H46B H 0.3453 0.3489 0.4889 0.097 Uiso 1 1 calc R . .
H46C H 0.3008 0.2950 0.4151 0.097 Uiso 1 1 calc R . .
C47 C 0.5651(13) 0.3181(8) 0.4519(5) 0.064(3) Uani 1 1 d . . .
H47A H 0.5711 0.2748 0.4129 0.096 Uiso 1 1 calc R . .
H47B H 0.5300 0.2678 0.4833 0.096 Uiso 1 1 calc R . .
H47C H 0.6522 0.3597 0.4726 0.096 Uiso 1 1 calc R . .
C51 C 0.9233(8) 0.8368(6) 0.4009(4) 0.025(2) Uani 1 1 d . . .
H51 H 0.9497 0.8216 0.3610 0.030 Uiso 1 1 calc R . .
C52 C 1.0085(8) 0.8403(6) 0.4574(4) 0.025(2) Uani 1 1 d . . .
H52 H 1.0935 0.8279 0.4567 0.031 Uiso 1 1 calc R . .
C53 C 0.9749(8) 0.8623(6) 0.5191(4) 0.0241(19) Uani 1 1 d . . .
C54 C 0.8481(8) 0.8866(6) 0.5149(4) 0.0248(19) Uani 1 1 d . . .
H54 H 0.8217 0.9069 0.5539 0.030 Uiso 1 1 calc R . .
C55 C 0.7661(8) 0.8811(6) 0.4570(4) 0.026(2) Uani 1 1 d . . .
H55 H 0.6818 0.8963 0.4562 0.032 Uiso 1 1 calc R . .
C56 C 1.0220(10) 0.8784(8) 0.6392(4) 0.043(2) Uani 1 1 d . . .
H57A H 0.9646 0.9322 0.6363 0.065 Uiso 1 1 calc R . .
H57B H 1.1016 0.9062 0.6723 0.065 Uiso 1 1 calc R . .
H57C H 0.9766 0.8072 0.6521 0.065 Uiso 1 1 calc R . .
C57 C 1.1837(9) 0.8267(9) 0.5772(5) 0.048(3) Uani 1 1 d . . .
H56A H 1.2350 0.8378 0.6223 0.071 Uiso 1 1 calc R . .
H56B H 1.2325 0.8708 0.5476 0.071 Uiso 1 1 calc R . .
H56C H 1.1665 0.7479 0.5629 0.071 Uiso 1 1 calc R . .
C61 C 0.7349(8) 0.7032(6) 0.1150(4) 0.026(2) Uani 1 1 d . . .
H61 H 0.8316 0.7284 0.1297 0.031 Uiso 1 1 calc R . .
C62 C 0.7029(9) 0.6900(7) 0.0401(4) 0.036(2) Uani 1 1 d . . .
H62A H 0.7391 0.7605 0.0218 0.043 Uiso 1 1 calc R . .
H62B H 0.6069 0.6741 0.0248 0.043 Uiso 1 1 calc R . .
C63 C 0.7595(11) 0.5947(8) 0.0139(5) 0.048(3) Uani 1 1 d . . .
H63A H 0.7302 0.5841 -0.0345 0.057 Uiso 1 1 calc R . .
H63B H 0.8562 0.6151 0.0239 0.057 Uiso 1 1 calc R . .
C64 C 0.7152(10) 0.4867(7) 0.0456(5) 0.041(2) Uani 1 1 d . . .
H64A H 0.6193 0.4622 0.0316 0.049 Uiso 1 1 calc R . .
H64B H 0.7565 0.4285 0.0302 0.049 Uiso 1 1 calc R . .
C65 C 0.7502(10) 0.5001(8) 0.1193(5) 0.044(3) Uani 1 1 d . . .
H65A H 0.8465 0.5180 0.1336 0.053 Uiso 1 1 calc R . .
H65B H 0.7168 0.4293 0.1382 0.053 Uiso 1 1 calc R . .
C66 C 0.6922(9) 0.5929(7) 0.1451(5) 0.038(2) Uani 1 1 d . . .
H66A H 0.5956 0.5713 0.1346 0.046 Uiso 1 1 calc R . .
H66B H 0.7202 0.6023 0.1936 0.046 Uiso 1 1 calc R . .
C71 C 0.8784(8) 1.0286(6) 0.1484(4) 0.0202(18) Uani 1 1 d . . .
H71 H 0.7963 1.0150 0.1141 0.024 Uiso 1 1 calc R . .
C72 C 0.8959(9) 1.1448(7) 0.1810(4) 0.029(2) Uani 1 1 d . . .
H72A H 0.8192 1.1488 0.2007 0.035 Uiso 1 1 calc R . .
H72B H 0.9743 1.1586 0.2168 0.035 Uiso 1 1 calc R . .
C73 C 0.9105(10) 1.2340(7) 0.1315(4) 0.037(2) Uani 1 1 d . . .
H73A H 0.8284 1.2249 0.0982 0.045 Uiso 1 1 calc R . .
H73B H 0.9262 1.3081 0.1545 0.045 Uiso 1 1 calc R . .
C74 C 1.0214(10) 1.2280(7) 0.0974(4) 0.039(2) Uani 1 1 d . . .
H74A H 1.1048 1.2471 0.1298 0.047 Uiso 1 1 calc R . .
H74B H 1.0235 1.2833 0.0632 0.047 Uiso 1 1 calc R . .
C75 C 1.0086(10) 1.1136(7) 0.0656(4) 0.039(2) Uani 1 1 d . . .
H75A H 1.0877 1.1111 0.0476 0.046 Uiso 1 1 calc R . .
H75B H 0.9325 1.0993 0.0285 0.046 Uiso 1 1 calc R . .
C76 C 0.9914(9) 1.0234(7) 0.1143(4) 0.032(2) Uani 1 1 d . . .
H76A H 1.0729 1.0313 0.1479 0.039 Uiso 1 1 calc R . .
H76B H 0.9757 0.9498 0.0907 0.039 Uiso 1 1 calc R . .
C81 C 0.3300(8) 0.8090(6) 0.1698(4) 0.0231(19) Uani 1 1 d . . .
H81 H 0.3912 0.8193 0.1383 0.028 Uiso 1 1 calc R . .
C82 C 0.1969(8) 0.8184(7) 0.1320(4) 0.031(2) Uani 1 1 d . . .
H82A H 0.2031 0.8914 0.1120 0.037 Uiso 1 1 calc R . .
H82B H 0.1358 0.8146 0.1628 0.037 Uiso 1 1 calc R . .
C83 C 0.1433(9) 0.7270(8) 0.0781(5) 0.042(3) Uani 1 1 d . . .
H83A H 0.0548 0.7344 0.0557 0.051 Uiso 1 1 calc R . .
H83B H 0.1999 0.7349 0.0450 0.051 Uiso 1 1 calc R . .
C84 C 0.1364(9) 0.6138(8) 0.1055(5) 0.041(2) Uani 1 1 d . . .
H84A H 0.1039 0.5558 0.0692 0.049 Uiso 1 1 calc R . .
H84B H 0.0749 0.6033 0.1362 0.049 Uiso 1 1 calc R . .
C85 C 0.2722(9) 0.6034(7) 0.1417(5) 0.040(2) Uani 1 1 d . . .
H85A H 0.2670 0.5297 0.1608 0.048 Uiso 1 1 calc R . .
H85B H 0.3315 0.6084 0.1100 0.048 Uiso 1 1 calc R . .
C86 C 0.3278(9) 0.6937(6) 0.1964(4) 0.031(2) Uani 1 1 d . . .
H86A H 0.4178 0.6873 0.2170 0.037 Uiso 1 1 calc R . .
H86B H 0.2741 0.6836 0.2307 0.037 Uiso 1 1 calc R . .
C91 C 0.4611(10) 1.1519(7) 0.2399(5) 0.042(3) Uani 1 1 d . . .
C92 C 0.4592(13) 1.2563(9) 0.2770(6) 0.075(4) Uani 1 1 d . . .
H92A H 0.5503 1.2957 0.2940 0.090 Uiso 1 1 calc R . .
H92B H 0.4181 1.2367 0.3154 0.090 Uiso 1 1 calc R . .
C93 C 0.3855(13) 1.3351(9) 0.2359(6) 0.064(3) Uani 1 1 d . . .
H93A H 0.2922 1.2995 0.2216 0.077 Uiso 1 1 calc R . .
H93B H 0.3913 1.4042 0.2626 0.077 Uiso 1 1 calc R . .
C94 C 0.4441(17) 1.3606(12) 0.1794(9) 0.104(5) Uani 1 1 d . . .
H94A H 0.5352 1.4014 0.1948 0.125 Uiso 1 1 calc R . .
H94B H 0.3961 1.4105 0.1521 0.125 Uiso 1 1 calc R . .
C95 C 0.4452(17) 1.2599(12) 0.1365(7) 0.103(5) Uani 1 1 d . . .
H95A H 0.4881 1.2830 0.0991 0.123 Uiso 1 1 calc R . .
H95B H 0.3548 1.2195 0.1187 0.123 Uiso 1 1 calc R . .
C96 C 0.5227(14) 1.1843(10) 0.1809(7) 0.080(4) Uani 1 1 d . . .
H96A H 0.5237 1.1164 0.1548 0.095 Uiso 1 1 calc R . .
H96B H 0.6141 1.2242 0.1964 0.095 Uiso 1 1 calc R . .
Cl1 Cl 0.8600(2) 0.0809(2) 0.70112(12) 0.0502(7) Uani 1 1 d . . .
Cl2 Cl 0.5147(7) 0.0355(5) 0.4874(5) 0.075(3) Uani 0.50 1 d P . .
Cl2' Cl 0.9279(10) 0.5108(9) 0.5130(5) 0.070(3) Uiso 0.30 1 d P . .
Cl2" Cl 0.8306(18) 0.4272(14) 0.5487(9) 0.082(5) Uiso 0.20 1 d P . .
C10 C 0.0060(8) 0.4845(7) 0.3150(6) 0.059(3) Uani 1 1 d D . .
H10 H 0.0314 0.4852 0.3641 0.071 Uiso 1 1 calc R . .
Cl11 Cl 0.0090(3) 0.6217(2) 0.29161(17) 0.0715(10) Uani 1 1 d D . .
Cl12 Cl -0.1513(3) 0.4025(2) 0.28967(15) 0.0644(9) Uani 1 1 d D . .
Cl13 Cl 0.1185(3) 0.4281(2) 0.27999(18) 0.0730(10) Uani 1 1 d D . .
C20 C 0.5070(19) 1.0311(14) -0.0399(15) 0.159(6) Uiso 0.50 1 d PDU A -1
H20 H 0.4636 1.0360 -0.0868 0.191 Uiso 0.50 1 calc PR A -1
Cl21 Cl 0.6432(11) 0.9691(9) -0.0299(5) 0.141(3) Uiso 0.50 1 d PDU A -1
Cl22 Cl 0.5722(9) 1.1594(7) 0.0033(4) 0.111(3) Uiso 0.50 1 d PDU A -1
Cl23 Cl 0.4099(15) 0.9501(14) 0.0069(8) 0.206(6) Uiso 0.50 1 d PDU A -1
O1 O 0.2886(7) 0.8010(6) 0.4149(3) 0.0577(19) Uiso 1 1 d . . .
O2 O 0.3632(11) 1.0909(9) 0.3863(6) 0.118(4) Uiso 1 1 d . . .

loop_
_atom_site_aniso_label
_atom_site_aniso_U_11
_atom_site_aniso_U_22
_atom_site_aniso_U_33
_atom_site_aniso_U_23
_atom_site_aniso_U_13
_atom_site_aniso_U_12
P1 0.0183(12) 0.0207(11) 0.0254(13) 0.0018(9) 0.0045(10) 0.0096(9)
P2 0.0186(12) 0.0222(11) 0.0308(13) -0.0008(10) 0.0017(10) 0.0119(9)
P3 0.0191(12) 0.0194(11) 0.0208(12) 0.0023(9) 0.0008(9) 0.0120(9)
N1 0.019(4) 0.025(4) 0.024(4) -0.002(3) 0.002(3) 0.011(3)
N2 0.024(4) 0.029(4) 0.034(4) 0.002(3) 0.010(3) 0.013(3)
N3 0.026(4) 0.021(3) 0.024(4) 0.010(3) 0.002(3) 0.017(3)
N4 0.017(4) 0.023(4) 0.030(4) 0.001(3) 0.001(3) 0.007(3)
N5 0.026(4) 0.017(3) 0.025(4) -0.002(3) 0.005(3) 0.009(3)
N6 0.017(4) 0.028(4) 0.027(4) 0.005(3) -0.006(3) 0.011(3)
N7 0.014(4) 0.023(4) 0.025(4) 0.004(3) -0.001(3) 0.010(3)
N8 0.022(4) 0.022(4) 0.043(5) -0.004(3) 0.007(3) 0.013(3)
N9 0.022(4) 0.024(4) 0.040(4) -0.007(3) -0.007(3) 0.014(3)
N10 0.065(6) 0.035(5) 0.037(5) 0.008(4) 0.010(4) -0.005(4)
N11 0.041(5) 0.033(4) 0.023(4) -0.001(3) -0.001(4) 0.013(4)
C41 0.026(5) 0.027(5) 0.033(5) 0.003(4) 0.001(4) 0.010(4)
C42 0.042(6) 0.033(5) 0.037(6) 0.000(4) -0.004(5) 0.018(5)
C43 0.055(7) 0.031(5) 0.022(5) -0.002(4) -0.001(5) 0.007(5)
C44 0.028(5) 0.043(6) 0.029(5) -0.005(4) 0.006(4) -0.005(4)
C45 0.025(5) 0.032(5) 0.029(5) 0.003(4) 0.003(4) 0.007(4)
C46 0.079(9) 0.057(7) 0.045(7) 0.008(6) 0.012(6) -0.017(6)
C47 0.110(11) 0.033(6) 0.052(7) 0.011(5) 0.019(7) 0.020(6)
C51 0.025(5) 0.020(4) 0.033(5) 0.000(4) 0.008(4) 0.010(4)
C52 0.021(5) 0.030(5) 0.025(5) 0.000(4) -0.003(4) 0.011(4)
C53 0.032(5) 0.018(4) 0.021(5) 0.004(4) 0.002(4) 0.003(4)
C54 0.028(5) 0.020(4) 0.025(5) -0.003(4) 0.002(4) 0.004(4)
C55 0.019(5) 0.015(4) 0.047(6) -0.005(4) 0.015(5) 0.000(3)
C56 0.058(7) 0.039(5) 0.034(6) 0.005(5) 0.010(5) 0.010(5)
C57 0.042(6) 0.067(7) 0.032(6) 0.012(5) -0.009(5) 0.022(5)
C61 0.021(5) 0.025(4) 0.032(5) -0.004(4) 0.004(4) 0.010(4)
C62 0.045(6) 0.034(5) 0.023(5) -0.005(4) -0.006(4) 0.006(4)
C63 0.066(7) 0.046(6) 0.034(6) -0.013(5) 0.010(5) 0.019(5)
C64 0.048(6) 0.032(5) 0.045(6) -0.014(5) 0.007(5) 0.014(5)
C65 0.047(6) 0.031(5) 0.058(7) -0.001(5) 0.008(5) 0.018(5)
C66 0.046(6) 0.030(5) 0.044(6) 0.000(4) 0.006(5) 0.022(4)
C71 0.027(5) 0.021(4) 0.016(4) 0.006(3) -0.001(4) 0.016(4)
C72 0.031(5) 0.031(5) 0.031(5) 0.003(4) 0.008(4) 0.016(4)
C73 0.059(7) 0.020(5) 0.031(5) 0.003(4) 0.002(5) 0.012(4)
C74 0.050(6) 0.035(5) 0.028(5) 0.010(4) 0.001(5) 0.005(5)
C75 0.045(6) 0.047(6) 0.030(5) 0.009(5) 0.014(5) 0.017(5)
C76 0.032(5) 0.032(5) 0.037(5) -0.001(4) 0.015(4) 0.010(4)
C81 0.021(5) 0.025(4) 0.026(5) 0.001(4) 0.005(4) 0.011(4)
C82 0.030(5) 0.024(5) 0.041(6) -0.001(4) -0.001(4) 0.017(4)
C83 0.029(6) 0.056(6) 0.037(6) -0.005(5) -0.015(4) 0.020(5)
C84 0.034(6) 0.041(6) 0.042(6) -0.017(5) -0.008(5) 0.009(4)
C85 0.040(6) 0.032(5) 0.046(6) -0.004(4) -0.004(5) 0.017(4)
C86 0.032(5) 0.027(5) 0.032(5) -0.001(4) -0.005(4) 0.013(4)
C91 0.052(7) 0.029(5) 0.050(6) 0.001(5) 0.007(5) 0.026(5)
C92 0.086(10) 0.052(7) 0.086(9) -0.009(7) -0.011(7) 0.040(7)
C93 0.081(9) 0.054(7) 0.064(8) 0.000(6) -0.003(7) 0.046(7)
C94 0.123(14) 0.075(10) 0.136(15) 0.021(10) 0.024(12) 0.071(10)
C95 0.140(15) 0.085(10) 0.100(11) 0.031(9) 0.015(10) 0.071(10)
C96 0.093(10) 0.064(8) 0.097(10) 0.027(7) 0.021(8) 0.048(7)
Cl1 0.0279(14) 0.092(2) 0.0409(15) 0.0218(14) 0.0114(11) 0.0305(13)
Cl2 0.037(4) 0.076(6) 0.109(7) -0.053(6) 0.000(4) 0.021(5)
C10 0.049(7) 0.052(7) 0.076(8) -0.004(6) 0.007(6) 0.016(5)
Cl11 0.081(2) 0.0470(16) 0.100(2) -0.0002(16) 0.0423(19) 0.0217(15)
Cl12 0.0468(18) 0.0661(18) 0.083(2) 0.0047(16) 0.0172(16) 0.0129(14)
Cl13 0.0453(18) 0.0613(18) 0.114(3) -0.0175(18) 0.0150(17) 0.0178(14)

loop_
_atom_type_symbol
_atom_type_description
_atom_type_scat_dispersion_real
_atom_type_scat_dispersion_imag
_atom_type_scat_source
C C 0.0033 0.0016 'International Tables Vol C Tables 4.2.6.8 and 6.1.1.4'
H H 0.0000 0.0000 'International Tables Vol C Tables 4.2.6.8 and 6.1.1.4'
N N 0.0061 0.0033 'International Tables Vol C Tables 4.2.6.8 and 6.1.1.4'
P P 0.1023 0.0942 'International Tables Vol C Tables 4.2.6.8 and 6.1.1.4'
Cl Cl 0.1484 0.1585 'International Tables Vol C Tables 4.2.6.8 and 6.1.1.4'
O O 0.0106 0.0060 'International Tables Vol C Tables 4.2.6.8 and 6.1.1.4'

loop_
_geom_angle_atom_site_label_1
_geom_angle_atom_site_label_2
_geom_angle_atom_site_label_3
_geom_angle
_geom_angle_site_symmetry_1
_geom_angle_site_symmetry_3
_geom_angle_publ_flag
N1 P1 N2 125.4(4) . . ?
N1 P1 N5 107.2(3) . . ?
N2 P1 N5 109.3(3) . . ?
N1 P1 N4 108.3(3) . . ?
N2 P1 N4 106.8(3) . . ?
N5 P1 N4 95.8(3) . . ?
N3 P2 N8 107.4(4) . . ?
N3 P2 N2 114.1(3) . . ?
N8 P2 N2 113.3(4) . . ?
N3 P2 N9 113.8(4) . . ?
N8 P2 N9 105.6(3) . . ?
N2 P2 N9 102.4(3) . . ?
N3 P3 N7 113.7(3) . . ?
N3 P3 N6 104.3(3) . . ?
N7 P3 N6 106.0(3) . . ?
N3 P3 N1 114.7(3) . . ?
N7 P3 N1 105.3(3) . . ?
N6 P3 N1 112.8(3) . . ?
P1 N1 P3 118.3(4) . . ?
P1 N2 P2 118.9(4) . . ?
P2 N3 P3 127.4(4) . . ?
C45 N4 C41 117.8(7) . . ?
C45 N4 P1 122.1(5) . . ?
C41 N4 P1 119.7(6) . . ?
C51 N5 C55 116.5(7) . . ?
C51 N5 P1 120.9(5) . . ?
C55 N5 P1 121.6(5) . . ?
C61 N6 P3 125.6(5) . . ?
C71 N7 P3 122.4(5) . . ?
C81 N8 P2 127.3(5) . . ?
C91 N9 P2 121.9(6) . . ?
C43 N10 C46 122.6(9) . . ?
C43 N10 C47 120.9(9) . . ?
C46 N10 C47 116.5(8) . . ?
C53 N11 C56 123.0(7) . . ?
C53 N11 C57 120.6(7) . . ?
C56 N11 C57 115.5(7) . . ?
C42 C41 N4 122.7(8) . . ?
C41 C42 C43 120.8(8) . . ?
N10 C43 C42 121.9(9) . . ?
N10 C43 C44 122.1(9) . . ?
C42 C43 C44 116.0(8) . . ?
C45 C44 C43 119.4(8) . . ?
N4 C45 C44 123.1(8) . . ?
C52 C51 N5 122.9(8) . . ?
C51 C52 C53 121.3(7) . . ?
N11 C53 C52 121.9(7) . . ?
N11 C53 C54 122.9(7) . . ?
C52 C53 C54 115.2(7) . . ?
C55 C54 C53 120.8(7) . . ?
C54 C55 N5 123.0(7) . . ?
N6 C61 C62 108.3(6) . . ?
N6 C61 C66 111.6(7) . . ?
C62 C61 C66 110.8(7) . . ?
C61 C62 C63 111.8(7) . . ?
C64 C63 C62 110.8(8) . . ?
C65 C64 C63 111.6(8) . . ?
C64 C65 C66 110.9(8) . . ?
C61 C66 C65 111.9(8) . . ?
N7 C71 C76 111.7(6) . . ?
N7 C71 C72 111.3(6) . . ?
C76 C71 C72 109.9(7) . . ?
C73 C72 C71 111.4(7) . . ?
C74 C73 C72 111.6(7) . . ?
C73 C74 C75 111.9(8) . . ?
C74 C75 C76 111.9(7) . . ?
C75 C76 C71 112.2(7) . . ?
N8 C81 C82 109.7(6) . . ?
N8 C81 C86 113.3(7) . . ?
C82 C81 C86 111.1(7) . . ?
C81 C82 C83 111.9(6) . . ?
C84 C83 C82 111.4(8) . . ?
C83 C84 C85 109.4(8) . . ?
C86 C85 C84 111.5(7) . . ?
C85 C86 C81 111.2(7) . . ?
N9 C91 C92 112.1(8) . . ?
N9 C91 C96 112.1(8) . . ?
C92 C91 C96 107.7(10) . . ?
C91 C92 C93 113.9(10) . . ?
C94 C93 C92 108.1(10) . . ?
C93 C94 C95 114.4(13) . . ?
C94 C95 C96 107.0(12) . . ?
C91 C96 C95 110.9(10) . . ?
Cl2" Cl2' Cl2' 128.7(11) . 2_766 ?
Cl12 C10 Cl13 109.8(5) . . ?
Cl12 C10 Cl11 110.6(5) . . ?
Cl13 C10 Cl11 109.7(6) . . ?
Cl23 C20 Cl21 101.9(14) . . ?
Cl23 C20 Cl22 107.8(15) . . ?
Cl21 C20 Cl22 101.9(12) . . ?

loop_
_geom_bond_atom_site_label_1
_geom_bond_atom_site_label_2
_geom_bond_distance
_geom_bond_site_symmetry_2
_geom_bond_publ_flag
P1 N1 1.546(6) . ?
P1 N2 1.558(6) . ?
P1 N5 1.737(7) . ?
P1 N4 1.747(7) . ?
P2 N3 1.581(7) . ?
P2 N8 1.623(7) . ?
P2 N2 1.632(7) . ?
P2 N9 1.645(6) . ?
P3 N3 1.592(6) . ?
P3 N7 1.632(7) . ?
P3 N6 1.639(7) . ?
P3 N1 1.645(7) . ?
N4 C45 1.348(10) . ?
N4 C41 1.365(10) . ?
N5 C51 1.379(10) . ?
N5 C55 1.385(10) . ?
N6 C61 1.475(9) . ?
N7 C71 1.444(10) . ?
N8 C81 1.460(10) . ?
N9 C91 1.460(11) . ?
N10 C43 1.326(12) . ?
N10 C46 1.457(14) . ?
N10 C47 1.475(13) . ?
N11 C53 1.310(10) . ?
N11 C56 1.463(11) . ?
N11 C57 1.498(11) . ?
C41 C42 1.340(12) . ?
C42 C43 1.413(13) . ?
C43 C44 1.427(13) . ?
C44 C45 1.362(12) . ?
C51 C52 1.331(11) . ?
C52 C53 1.426(11) . ?
C53 C54 1.427(11) . ?
C54 C55 1.334(11) . ?
C61 C62 1.521(12) . ?
C61 C66 1.526(12) . ?
C62 C63 1.553(12) . ?
C63 C64 1.521(14) . ?
C64 C65 1.498(13) . ?
C65 C66 1.535(11) . ?
C71 C76 1.519(11) . ?
C71 C72 1.532(11) . ?
C72 C73 1.519(12) . ?
C73 C74 1.500(13) . ?
C74 C75 1.513(12) . ?
C75 C76 1.519(12) . ?
C81 C82 1.509(11) . ?
C81 C86 1.526(11) . ?
C82 C83 1.515(12) . ?
C83 C84 1.504(13) . ?
C84 C85 1.527(12) . ?
C85 C86 1.520(12) . ?
C91 C92 1.490(13) . ?
C91 C96 1.517(16) . ?
C92 C93 1.533(14) . ?
C93 C94 1.440(18) . ?
C94 C95 1.514(19) . ?
C95 C96 1.559(16) . ?
Cl2 Cl2 1.049(14) 2_656 ?
Cl2' Cl2" 1.61(2) . ?
Cl2' Cl2' 1.79(2) 2_766 ?
C10 Cl12 1.756(9) . ?
C10 Cl13 1.757(9) . ?
C10 Cl11 1.758(9) . ?
C20 Cl23 1.735(16) . ?
C20 Cl21 1.747(16) . ?
C20 Cl22 1.749(16) . ?
